data_2016771
loop_
_publ_author_name
'G\'omez, Sandra L.'
'Raysth, Walter'
'Palma, Alirio'
'Cobo, Justo'
'Low, John N.'
'Glidewell, Christopher'

_publ_section_title
;
 Three aryl-substituted tetrahydro-1,4-epoxy-1-benzazepines:
 hydrogen-bonded structures in two or three dimensions
;
_journal_coeditor_code LN3112
_journal_issue 9
_journal_name_full 'Acta Crystallographica Section C'
_journal_page_first o519
_journal_page_last o523
_journal_paper_doi 10.1107/S0108270108025961
_journal_volume 64
_journal_year 2008
_chemical_formula_iupac 'C16 H13 Cl2 N O'
_chemical_formula_moiety 'C16 H13 Cl2 N O'
_chemical_formula_sum 'C16 H13 Cl2 N O'
_chemical_formula_weight 306.17
_chemical_name_systematic
;
(2<i>S</i>,4<i>R</i>)-7-chloro-2-<i>exo</i>-(2-chlorophenyl)-
2,3,4,5-tetrahydro-1H-1,4-epoxy-1-benzazepine
;
_space_group_IT_number 19
_symmetry_cell_setting orthorhombic
_symmetry_space_group_name_Hall 'P 2ac 2ab'
_symmetry_space_group_name_H-M 'P 21 21 21'
_atom_sites_solution_hydrogens geom
_atom_sites_solution_primary direct
_atom_sites_solution_secondary difmap
_cell_angle_alpha 90.00
_cell_angle_beta 90.00
_cell_angle_gamma 90.00
_cell_formula_units_Z 4
_cell_length_a 7.4328(11)
_cell_length_b 12.3746(16)
_cell_length_c 14.9187(19)
_cell_measurement_reflns_used 3131
_cell_measurement_temperature 120(2)
_cell_measurement_theta_max 27.50
_cell_measurement_theta_min 2.73
_cell_volume 1372.2(3)
_computing_cell_refinement 'DIRAX/LSQ (Duisenberg <i>et al.</i>,  2000)'
_computing_data_collection 'COLLECT (Nonius, 1999)'
_computing_data_reduction 'EVALCCD (Duisenberg <i>et al.</i>,  2003)'
_computing_molecular_graphics 'PLATON (Spek, 2003)'
_computing_publication_material 'SHELXL97 (Sheldrick, 2008) and PRPKAPPA (Ferguson, 1999)'
_computing_structure_refinement 'OSCAIL (McArdle, 2003) and SHELXL97 (Sheldrick, 2008)'
_computing_structure_solution 'SIR2004 (Burla <i>et al.</i>,  2005)'
_diffrn_ambient_temperature 120(2)
_diffrn_detector_area_resol_mean 9.091
_diffrn_measured_fraction_theta_full 0.998
_diffrn_measured_fraction_theta_max 0.998
_diffrn_measurement_device_type 'Bruker Nonius KappaCCD area-detector'
_diffrn_measurement_method '\f and \w scans'
_diffrn_radiation_monochromator graphite
_diffrn_radiation_source 'Bruker Nonius FR591 rotating anode'
_diffrn_radiation_type 'Mo K\a'
_diffrn_radiation_wavelength 0.71073
_diffrn_reflns_av_R_equivalents 0.1470
_diffrn_reflns_av_sigmaI/netI 0.1857
_diffrn_reflns_limit_h_max 9
_diffrn_reflns_limit_h_min -9
_diffrn_reflns_limit_k_max 14
_diffrn_reflns_limit_k_min -16
_diffrn_reflns_limit_l_max 17
_diffrn_reflns_limit_l_min -19
_diffrn_reflns_number 12048
_diffrn_reflns_theta_full 27.50
_diffrn_reflns_theta_max 27.50
_diffrn_reflns_theta_min 2.73
_diffrn_standards_decay_% 0
_diffrn_standards_number 0
_exptl_absorpt_coefficient_mu 0.466
_exptl_absorpt_correction_T_max 0.968
_exptl_absorpt_correction_T_min 0.926
_exptl_absorpt_correction_type multi-scan
_exptl_absorpt_process_details '(SADABS; Sheldrick, 2003)'
_exptl_crystal_colour colourless
_exptl_crystal_density_diffrn 1.482
_exptl_crystal_density_method 'not measured'
_exptl_crystal_description lath
_exptl_crystal_F_000 632
_exptl_crystal_size_max 0.27
_exptl_crystal_size_mid 0.10
_exptl_crystal_size_min 0.07
_refine_diff_density_max 0.377
_refine_diff_density_min -0.476
_refine_ls_abs_structure_details 'Flack (1983), with 1316 Friedel pairs'
_refine_ls_abs_structure_Flack 0.01(15)
_refine_ls_extinction_method none
_refine_ls_goodness_of_fit_ref 1.052
_refine_ls_hydrogen_treatment constr
_refine_ls_matrix_type full
_refine_ls_number_parameters 181
_refine_ls_number_reflns 3131
_refine_ls_number_restraints 0
_refine_ls_restrained_S_all 1.052
_refine_ls_R_factor_all 0.1875
_refine_ls_R_factor_gt 0.0607
_refine_ls_shift/su_max 0.000
_refine_ls_shift/su_mean 0.000
_refine_ls_structure_factor_coef Fsqd
_refine_ls_weighting_details 'w = 1/[\s^2^(Fo^2^)+(0.0560P)^2^] where P=(Fo^2^+2Fc^2^)/3'
_refine_ls_weighting_scheme calc
_refine_ls_wR_factor_gt 0.1112
_refine_ls_wR_factor_ref 0.1534
_reflns_number_gt 1541
_reflns_number_total 3131
_reflns_threshold_expression I>2\s(I)
_cod_data_source_file ln3112.cif
_cod_data_source_block II
_cod_database_code 2016771
_cod_database_fobs_code 2016771

loop_
_symmetry_equiv_pos_as_xyz
'x, y, z'
'-x+1/2, -y, z+1/2'
'x+1/2, -y+1/2, -z'
'-x, y+1/2, -z+1/2'

loop_
_atom_site_type_symbol
_atom_site_label
_atom_site_fract_x
_atom_site_fract_y
_atom_site_fract_z
_atom_site_U_iso_or_equiv
_atom_site_adp_type
_atom_site_calc_flag
_atom_site_refinement_flags
_atom_site_occupancy
Cl Cl7 0.91147(19) 0.25680(13) 0.04857(8) 0.0380(4) Uani d . 1
Cl Cl26 0.63144(17) 0.25582(13) 0.60354(9) 0.0357(4) Uani d . 1
O O14 0.5843(5) 0.5547(3) 0.3685(2) 0.0350(10) Uani d . 1
N N1 0.5225(6) 0.4453(3) 0.3547(3) 0.0286(11) Uani d . 1
C C2 0.5803(7) 0.3925(4) 0.4394(3) 0.0271(13) Uani d . 1
C C3 0.7614(7) 0.4474(5) 0.4614(4) 0.0351(15) Uani d . 1
C C4 0.7677(8) 0.5423(5) 0.3987(4) 0.0359(15) Uani d . 1
C C5 0.8810(8) 0.5241(5) 0.3167(4) 0.0391(15) Uani d . 1
C C5a 0.7934(8) 0.4375(4) 0.2601(4) 0.0292(14) Uani d . 1
C C6 0.8795(8) 0.3929(4) 0.1873(4) 0.0297(14) Uani d . 1
C C7 0.7959(8) 0.3148(4) 0.1384(3) 0.0298(14) Uani d . 1
C C8 0.6297(7) 0.2757(4) 0.1590(3) 0.0278(14) Uani d . 1
C C9 0.5405(8) 0.3220(4) 0.2312(3) 0.0263(14) Uani d . 1
C C9a 0.6214(8) 0.4020(4) 0.2804(3) 0.0256(13) Uani d . 1
C C21 0.4438(7) 0.4070(4) 0.5123(4) 0.0254(13) Uani d . 1
C C22 0.3029(7) 0.4784(4) 0.5061(4) 0.0294(14) Uani d . 1
C C23 0.1792(8) 0.4895(4) 0.5747(4) 0.0317(14) Uani d . 1
C C24 0.1922(7) 0.4259(4) 0.6492(4) 0.0310(14) Uani d . 1
C C25 0.3322(8) 0.3542(4) 0.6575(4) 0.0287(14) Uani d . 1
C C26 0.4547(7) 0.3460(4) 0.5903(4) 0.0282(13) Uani d . 1
H H2 0.6003 0.3137 0.4285 0.032 Uiso calc R 1
H H3A 0.7649 0.4715 0.5247 0.042 Uiso calc R 1
H H3B 0.8633 0.3977 0.4503 0.042 Uiso calc R 1
H H4 0.8082 0.6086 0.4312 0.043 Uiso calc R 1
H H5A 1.0035 0.5011 0.3344 0.047 Uiso calc R 1
H H5B 0.8909 0.5920 0.2819 0.047 Uiso calc R 1
H H6 0.9967 0.4165 0.1713 0.036 Uiso calc R 1
H H8 0.5768 0.2189 0.1253 0.033 Uiso calc R 1
H H9 0.4229 0.2981 0.2465 0.032 Uiso calc R 1
H H22 0.2901 0.5211 0.4536 0.035 Uiso calc R 1
H H23 0.0854 0.5414 0.5700 0.038 Uiso calc R 1
H H24 0.1044 0.4313 0.6952 0.037 Uiso calc R 1
H H25 0.3433 0.3107 0.7097 0.034 Uiso calc R 1

loop_
_atom_site_aniso_label
_atom_site_aniso_U_11
_atom_site_aniso_U_22
_atom_site_aniso_U_33
_atom_site_aniso_U_12
_atom_site_aniso_U_13
_atom_site_aniso_U_23
Cl7 0.0468(8) 0.0406(8) 0.0264(7) 0.0092(9) 0.0072(6) -0.0012(7)
Cl26 0.0329(8) 0.0372(8) 0.0369(8) 0.0074(8) 0.0008(6) 0.0033(8)
O14 0.038(2) 0.027(2) 0.039(2) -0.0019(19) 0.008(2) -0.0034(19)
N1 0.031(3) 0.024(3) 0.031(3) -0.004(2) 0.006(2) -0.001(2)
C2 0.026(3) 0.030(3) 0.025(3) 0.001(3) 0.002(3) 0.000(3)
C3 0.027(3) 0.049(4) 0.029(3) -0.004(3) 0.004(3) -0.008(3)
C4 0.035(4) 0.027(3) 0.046(4) -0.010(3) 0.004(3) -0.009(3)
C5 0.043(4) 0.037(4) 0.037(3) -0.002(3) 0.013(3) -0.008(3)
C5a 0.029(4) 0.028(3) 0.031(3) 0.004(3) 0.005(3) 0.000(3)
C6 0.033(3) 0.029(3) 0.028(3) 0.001(3) 0.008(3) 0.003(3)
C7 0.044(4) 0.028(3) 0.017(3) 0.006(3) 0.003(3) 0.002(3)
C8 0.030(3) 0.029(3) 0.025(3) 0.000(3) -0.003(2) 0.000(2)
C9 0.025(3) 0.034(3) 0.021(3) -0.001(3) -0.001(3) 0.007(3)
C9a 0.024(3) 0.029(3) 0.023(3) 0.008(3) 0.000(3) -0.001(3)
C21 0.019(3) 0.026(3) 0.031(3) 0.003(3) -0.001(3) -0.005(3)
C22 0.031(3) 0.026(3) 0.031(3) -0.003(3) -0.006(3) -0.002(3)
C23 0.024(3) 0.032(3) 0.039(3) 0.004(3) 0.001(3) -0.005(3)
C24 0.024(3) 0.036(3) 0.033(3) -0.006(3) 0.003(3) -0.003(3)
C25 0.035(4) 0.027(3) 0.024(3) -0.003(3) -0.004(3) -0.002(3)
C26 0.026(3) 0.026(3) 0.032(3) 0.003(3) 0.002(3) -0.002(3)

loop_
_atom_type_symbol
_atom_type_description
_atom_type_scat_dispersion_real
_atom_type_scat_dispersion_imag
_atom_type_scat_source
C C 0.0033 0.0016 'International Tables Vol C Tables 4.2.6.8 and 6.1.1.4'
H H 0.0000 0.0000 'International Tables Vol C Tables 4.2.6.8 and 6.1.1.4'
Cl Cl 0.1484 0.1585 'International Tables Vol C Tables 4.2.6.8 and 6.1.1.4'
N N 0.0061 0.0033 'International Tables Vol C Tables 4.2.6.8 and 6.1.1.4'
O O 0.0106 0.0060 'International Tables Vol C Tables 4.2.6.8 and 6.1.1.4'

loop_
_geom_angle_atom_site_label_1
_geom_angle_atom_site_label_2
_geom_angle_atom_site_label_3
_geom_angle
_geom_angle_publ_flag
N1 O14 C4 104.2(4) no
C9a N1 O14 107.3(4) no
C9a N1 C2 110.2(4) no
O14 N1 C2 101.5(4) no
N1 C2 C21 111.7(4) no
N1 C2 C3 103.8(4) no
C21 C2 C3 112.6(4) no
N1 C2 H2 109.5 no
C21 C2 H2 109.5 no
C3 C2 H2 109.5 no
C4 C3 C2 103.8(5) no
C4 C3 H3A 111.0 no
C2 C3 H3A 111.0 no
C4 C3 H3B 111.0 no
C2 C3 H3B 111.0 no
H3A C3 H3B 109.0 no
O14 C4 C3 104.3(4) no
O14 C4 C5 107.0(5) no
C3 C4 C5 114.1(5) no
O14 C4 H4 110.4 no
C3 C4 H4 110.4 no
C5 C4 H4 110.4 no
C4 C5 C5a 108.6(5) no
C4 C5 H5A 110.0 no
C5a C5 H5A 110.0 no
C4 C5 H5B 110.0 no
C5a C5 H5B 110.0 no
H5A C5 H5B 108.3 no
C9a C5a C6 118.3(5) no
C9a C5a C5 120.0(5) no
C6 C5a C5 121.7(5) no
C7 C6 C5a 119.7(5) no
C7 C6 H6 120.1 no
C5a C6 H6 120.1 no
C6 C7 C8 123.1(5) no
C6 C7 Cl7 118.6(4) no
C8 C7 Cl7 118.2(4) no
C7 C8 C9 117.5(5) no
C7 C8 H8 121.3 no
C9 C8 H8 121.3 no
C8 C9 C9a 120.2(5) no
C8 C9 H9 119.9 no
C9a C9 H9 119.9 no
C5a C9a C9 121.1(5) no
C5a C9a N1 121.6(5) no
C9 C9a N1 117.3(5) no
C22 C21 C26 116.8(5) no
C22 C21 C2 123.0(5) no
C26 C21 C2 120.3(5) no
C21 C22 C23 121.4(5) no
C21 C22 H22 119.3 no
C23 C22 H22 119.3 no
C24 C23 C22 119.9(5) no
C24 C23 H23 120.1 no
C22 C23 H23 120.1 no
C23 C24 C25 120.0(5) no
C23 C24 H24 120.0 no
C25 C24 H24 120.0 no
C26 C25 C24 119.3(5) no
C26 C25 H25 120.3 no
C24 C25 H25 120.3 no
C25 C26 C21 122.6(5) no
C25 C26 Cl26 118.1(4) no
C21 C26 Cl26 119.3(4) no

loop_
_geom_bond_atom_site_label_1
_geom_bond_atom_site_label_2
_geom_bond_distance
_geom_bond_publ_flag
Cl7 C7 1.747(6) no
Cl26 C26 1.735(5) no
O14 N1 1.444(5) no
O14 C4 1.443(7) no
N1 C9a 1.434(6) no
N1 C2 1.486(7) no
C2 C21 1.498(7) no
C2 C3 1.543(7) no
C2 H2 1.00 no
C3 C4 1.502(8) no
C3 H3A 0.99 no
C3 H3B 0.99 no
C4 C5 1.502(8) no
C4 H4 1.00 no
C5 C5a 1.511(8) no
C5 H5A 0.99 no
C5 H5B 0.99 no
C5a C9a 1.385(8) no
C5a C6 1.376(7) no
C6 C7 1.361(7) no
C6 H6 0.95 no
C7 C8 1.362(8) no
C8 C9 1.388(7) no
C8 H8 0.95 no
C9 C9a 1.372(7) no
C9 H9 0.95 no
C21 C22 1.374(7) no
C21 C26 1.389(7) no
C22 C23 1.382(7) no
C22 H22 0.95 no
C23 C24 1.365(8) no
C23 H23 0.95 no
C24 C25 1.374(8) no
C24 H24 0.95 no
C25 C26 1.357(8) no
C25 H25 0.95 no

loop_
_geom_hbond_atom_site_label_D
_geom_hbond_atom_site_label_H
_geom_hbond_atom_site_label_A
_geom_hbond_site_symmetry_A
_geom_hbond_distance_DH
_geom_hbond_distance_HA
_geom_hbond_distance_DA
_geom_hbond_angle_DHA
_geom_hbond_publ_flag
C8 H8 O14 4_645 0.95 2.36 3.190(6) 146 no
C6 H6 Cg1 2_664 0.95 2.82 3.619(6) 143 no
C25 H25 Cg2 3_456 0.95 2.60 3.410(6) 143 no

loop_
_geom_torsion_atom_site_label_1
_geom_torsion_atom_site_label_2
_geom_torsion_atom_site_label_3
_geom_torsion_atom_site_label_4
_geom_torsion
_geom_torsion_publ_flag
C4 O14 N1 C9a -67.4(5) no
C4 O14 N1 C2 48.2(4) no
C9a N1 C2 C21 -161.2(5) no
O14 N1 C2 C21 85.4(5) no
C9a N1 C2 C3 77.3(5) no
O14 N1 C2 C3 -36.2(5) no
N1 C2 C3 C4 12.2(5) no
C21 C2 C3 C4 -108.8(5) no
N1 O14 C4 C3 -40.5(5) no
N1 O14 C4 C5 80.7(5) no
C2 C3 C4 O14 16.4(5) no
C2 C3 C4 C5 -99.9(5) no
O14 C4 C5 C5a -48.7(6) no
C3 C4 C5 C5a 66.1(6) no
C4 C5 C5a C9a 10.1(7) no
C4 C5 C5a C6 -170.6(5) no
C9a C5a C6 C7 -1.0(8) no
C5 C5a C6 C7 179.8(5) no
C5a C6 C7 C8 -1.5(8) no
C5a C6 C7 Cl7 -178.0(4) no
C6 C7 C8 C9 2.9(8) no
Cl7 C7 C8 C9 179.4(4) no
C7 C8 C9 C9a -1.7(7) no
C6 C5a C9a C9 2.0(8) no
C5 C5a C9a C9 -178.7(5) no
C6 C5a C9a N1 -179.4(5) no
C5 C5a C9a N1 -0.2(8) no
C8 C9 C9a C5a -0.7(8) no
C8 C9 C9a N1 -179.3(4) no
O14 N1 C9a C5a 28.4(6) no
C2 N1 C9a C5a -81.2(6) no
O14 N1 C9a C9 -153.0(4) no
C2 N1 C9a C9 97.3(5) no
N1 C2 C21 C22 -12.4(7) no
C3 C2 C21 C22 104.0(6) no
N1 C2 C21 C26 166.9(5) no
C3 C2 C21 C26 -76.7(7) no
C26 C21 C22 C23 0.6(8) no
C2 C21 C22 C23 179.9(5) no
C21 C22 C23 C24 -2.4(8) no
C22 C23 C24 C25 2.7(8) no
C23 C24 C25 C26 -1.3(8) no
C24 C25 C26 C21 -0.5(8) no
C24 C25 C26 Cl26 179.2(4) no
C22 C21 C26 C25 0.9(8) no
C2 C21 C26 C25 -178.5(5) no
C22 C21 C26 Cl26 -178.9(4) no
C2 C21 C26 Cl26 1.8(7) no

loop_
_cod_related_entry_id
_cod_related_entry_database
_cod_related_entry_code
1 ChemSpider 30654126
